data_7059362
loop_
_publ_author_name
'Huang, Shuzhao'
'Gao, Le'
'Yu, Feng'

_publ_section_title
;
 K2.64Cs0.36SiF7: a new fluorosilicate with a trans-perovskite structure
;
_journal_issue 7
_journal_name_full 'New Journal of Chemistry'
_journal_page_first 2727
_journal_page_last 2732
_journal_paper_doi 10.1039/C9NJ06037E
_journal_volume 44
_journal_year 2020
_chemical_formula_sum 'Cs0.36 F7 K2.64 Si'
_chemical_formula_weight 312.16
_space_group_crystal_system tetragonal
_space_group_IT_number 127
_space_group_name_Hall '-P 4 2ab'
_space_group_name_H-M_alt 'P 4/m b m'
_audit_block_doi 10.25505/fiz.icsd.cc243wms
_audit_creation_method SHELXL-2016/6
_audit_update_record
;
2019-12-04 deposited with the CCDC.	2020-01-08 downloaded from the CCDC.
;
_cell_angle_alpha 90
_cell_angle_beta 90
_cell_angle_gamma 90
_cell_formula_units_Z 2
_cell_length_a 7.768(4)
_cell_length_b 7.768(4)
_cell_length_c 5.560(6)
_cell_measurement_reflns_used 415
_cell_measurement_temperature 296(2)
_cell_measurement_theta_max 23.87
_cell_measurement_theta_min 3.66
_cell_volume 335.5(4)
_computing_cell_refinement 'Bruker SMART'
_computing_data_collection 'Bruker SMART'
_computing_data_reduction 'Bruker SAINT'
_computing_molecular_graphics 'Bruker SHELXTL'
_computing_publication_material 'Bruker SHELXTL'
_computing_structure_refinement 'SHELXL-2016/6 (Sheldrick, 2016)'
_computing_structure_solution 'Bruker SHELXTL'
_diffrn_ambient_temperature 296(2)
_diffrn_measured_fraction_theta_full 1.000
_diffrn_measured_fraction_theta_max 0.992
_diffrn_measurement_device_type 'CCD area detector'
_diffrn_measurement_method 'phi and omega scans'
_diffrn_radiation_type MoK\a
_diffrn_radiation_wavelength 0.71073
_diffrn_reflns_av_R_equivalents 0.0857
_diffrn_reflns_av_unetI/netI 0.0554
_diffrn_reflns_Laue_measured_fraction_full 1.000
_diffrn_reflns_Laue_measured_fraction_max 0.992
_diffrn_reflns_limit_h_max 9
_diffrn_reflns_limit_h_min -6
_diffrn_reflns_limit_k_max 8
_diffrn_reflns_limit_k_min -10
_diffrn_reflns_limit_l_max 7
_diffrn_reflns_limit_l_min -7
_diffrn_reflns_number 1808
_diffrn_reflns_point_group_measured_fraction_full 1.000
_diffrn_reflns_point_group_measured_fraction_max 0.992
_diffrn_reflns_theta_full 25.242
_diffrn_reflns_theta_max 27.509
_diffrn_reflns_theta_min 3.664
_exptl_absorpt_coefficient_mu 3.979
_exptl_absorpt_correction_T_max 0.7456
_exptl_absorpt_correction_T_min 0.6307
_exptl_absorpt_correction_type multi-scan
_exptl_absorpt_process_details
; 
 SADABS 2016/2: Krause, L., Herbst-Irmer, R., Sheldrick G.M. & Stalke D., 
 J. Appl. Cryst. 48 (2015) 3-10 
;
_exptl_crystal_colour colorless
_exptl_crystal_density_diffrn 3.090
_exptl_crystal_description block
_exptl_crystal_F_000 294
_exptl_crystal_size_max 0.150
_exptl_crystal_size_mid 0.130
_exptl_crystal_size_min 0.100
_refine_diff_density_max 0.638
_refine_diff_density_min -0.768
_refine_diff_density_rms 0.174
_refine_ls_extinction_coef 0.019(7)
_refine_ls_extinction_expression Fc^*^=kFc[1+0.001xFc^2^\l^3^/sin(2\q)]^-1/4^
_refine_ls_extinction_method 'SHELXL-2016/6 (Sheldrick 2016)'
_refine_ls_goodness_of_fit_ref 1.086
_refine_ls_hydrogen_treatment undef
_refine_ls_matrix_type full
_refine_ls_number_parameters 23
_refine_ls_number_reflns 236
_refine_ls_number_restraints 0
_refine_ls_restrained_S_all 1.086
_refine_ls_R_factor_all 0.0571
_refine_ls_R_factor_gt 0.0448
_refine_ls_shift/su_max 0.000
_refine_ls_shift/su_mean 0.000
_refine_ls_structure_factor_coef Fsqd
_refine_ls_weighting_details 'w=1/[\s^2^(Fo^2^)+(0.0539P)^2^+0.3192P] where P=(Fo^2^+2Fc^2^)/3'
_refine_ls_weighting_scheme calc
_refine_ls_wR_factor_gt 0.1016
_refine_ls_wR_factor_ref 0.1068
_reflns_Friedel_coverage 0.000
_reflns_number_gt 186
_reflns_number_total 236
_reflns_threshold_expression 'I > 2\s(I)'
_cod_data_source_file c9nj06037e2.cif
_cod_data_source_block HSZ20190523001_0m
_cod_depositor_comments 'Adding full bibliography for 7059362.cif.'
_cod_original_cell_volume 335.5(5)
_cod_database_code 7059362
_shelx_shelxl_version_number 2016/6
_shelx_space_group_comment
; 
The symmetry employed for this shelxl refinement is uniquely defined 
by the following loop, which should always be used as a source of 
symmetry information in preference to the above space-group names. 
They are only intended as comments. 
;
_shelx_estimated_absorpt_t_min 0.587
_shelx_estimated_absorpt_t_max 0.692

loop_
_space_group_symop_operation_xyz
'x, y, z'
'-x, -y, z'
'-y, x, z'
'y, -x, z'
'-x+1/2, y+1/2, -z'
'x+1/2, -y+1/2, -z'
'y+1/2, x+1/2, -z'
'-y+1/2, -x+1/2, -z'
'-x, -y, -z'
'x, y, -z'
'y, -x, -z'
'-y, x, -z'
'x-1/2, -y-1/2, z'
'-x-1/2, y-1/2, z'
'-y-1/2, -x-1/2, z'
'y-1/2, x-1/2, z'

loop_
_atom_site_label
_atom_site_type_symbol
_atom_site_fract_x
_atom_site_fract_y
_atom_site_fract_z
_atom_site_U_iso_or_equiv
_atom_site_adp_type
_atom_site_occupancy
_atom_site_site_symmetry_order
_atom_site_calc_flag
_atom_site_refinement_flags_posn
_atom_site_refinement_flags_adp
_atom_site_refinement_flags_occupancy
_atom_site_disorder_assembly
_atom_site_disorder_group
K1 K 1.000000 0.000000 0.500000 0.0261(6) Uani 0.64 8 d S T P . .
Cs1 Cs 1.000000 0.000000 0.500000 0.0261(6) Uani 0.36 8 d S T P . .
K2 K 1.29993(19) 0.20007(19) 0.000000 0.0233(6) Uani 1 4 d S T P . .
Si1 Si 0.500000 0.000000 0.500000 0.0164(8) Uani 1 8 d S T P . .
F1 F 0.3503(6) 0.1497(6) 0.500000 0.058(2) Uani 1 4 d S T P . .
F2 F 1.000000 0.000000 0.000000 0.036(2) Uani 1 8 d S T P . .
F3 F 0.6060(3) 0.1060(3) 0.2837(7) 0.0427(13) Uani 1 2 d S T P . .

loop_
_atom_site_aniso_label
_atom_site_aniso_U_11
_atom_site_aniso_U_22
_atom_site_aniso_U_33
_atom_site_aniso_U_23
_atom_site_aniso_U_13
_atom_site_aniso_U_12
K1 0.0280(7) 0.0280(7) 0.0222(8) 0.000 0.000 0.000
Cs1 0.0280(7) 0.0280(7) 0.0222(8) 0.000 0.000 0.000
K2 0.0246(8) 0.0246(8) 0.0206(9) 0.000 0.000 0.0035(8)
Si1 0.0159(11) 0.0159(11) 0.0175(14) 0.000 0.000 -0.0011(12)
F1 0.068(3) 0.068(3) 0.039(3) 0.000 0.000 0.048(4)
F2 0.032(3) 0.032(3) 0.044(5) 0.000 0.000 0.000
F3 0.0502(19) 0.0502(19) 0.028(2) 0.0058(12) 0.0058(12) -0.025(3)

loop_
_atom_type_symbol
_atom_type_description
_atom_type_scat_dispersion_real
_atom_type_scat_dispersion_imag
_atom_type_scat_source
F F 0.0171 0.0103 'International Tables Vol C Tables 4.2.6.8 and 6.1.1.4'
Si Si 0.0817 0.0704 'International Tables Vol C Tables 4.2.6.8 and 6.1.1.4'
K K 0.2009 0.2494 'International Tables Vol C Tables 4.2.6.8 and 6.1.1.4'
Cs Cs -0.3680 2.1192 'International Tables Vol C Tables 4.2.6.8 and 6.1.1.4'

loop_
_geom_angle_atom_site_label_1
_geom_angle_atom_site_label_2
_geom_angle_atom_site_label_3
_geom_angle
_geom_angle_site_symmetry_1
_geom_angle_site_symmetry_3
_geom_angle_publ_flag
F2 K1 F2 180.0 1_556 . ?
F2 K1 F1 90.0 1_556 9_656 ?
F2 K1 F1 90.0 . 9_656 ?
F2 K1 F1 90.0 1_556 1_655 ?
F2 K1 F1 90.0 . 1_655 ?
F1 K1 F1 180.0 9_656 1_655 ?
F2 K1 F1 90.0 1_556 11_656 ?
F2 K1 F1 90.0 . 11_656 ?
F1 K1 F1 90.0 9_656 11_656 ?
F1 K1 F1 90.0 1_655 11_656 ?
F2 K1 F1 90.0 1_556 3_655 ?
F2 K1 F1 90.0 . 3_655 ?
F1 K1 F1 90.0 9_656 3_655 ?
F1 K1 F1 90.0 1_655 3_655 ?
F1 K1 F1 180.0 11_656 3_655 ?
F2 K1 F3 69.23(6) 1_556 11_666 ?
F2 K1 F3 110.77(6) . 11_666 ?
F1 K1 F3 125.32(11) 9_656 11_666 ?
F1 K1 F3 54.68(11) 1_655 11_666 ?
F1 K1 F3 137.29(11) 11_656 11_666 ?
F1 K1 F3 42.71(11) 3_655 11_666 ?
F2 K1 F3 110.77(6) 1_556 3_645 ?
F2 K1 F3 69.23(6) . 3_645 ?
F1 K1 F3 54.68(11) 9_656 3_645 ?
F1 K1 F3 125.32(11) 1_655 3_645 ?
F1 K1 F3 42.71(11) 11_656 3_645 ?
F1 K1 F3 137.29(11) 3_655 3_645 ?
F3 K1 F3 180.00(4) 11_666 3_645 ?
F2 K1 F3 69.23(6) 1_556 9_756 ?
F2 K1 F3 110.77(6) . 9_756 ?
F1 K1 F3 137.29(11) 9_656 9_756 ?
F1 K1 F3 42.71(11) 1_655 9_756 ?
F1 K1 F3 54.68(11) 11_656 9_756 ?
F1 K1 F3 125.32(11) 3_655 9_756 ?
F3 K1 F3 82.77(4) 11_666 9_756 ?
F3 K1 F3 97.23(4) 3_645 9_756 ?
F2 K1 F3 69.23(6) 1_556 12_646 ?
F2 K1 F3 110.77(6) . 12_646 ?
F1 K1 F3 54.68(11) 9_656 12_646 ?
F1 K1 F3 125.32(11) 1_655 12_646 ?
F1 K1 F3 42.71(11) 11_656 12_646 ?
F1 K1 F3 137.29(11) 3_655 12_646 ?
F3 K1 F3 138.45(13) 11_666 12_646 ?
F3 K1 F3 41.55(13) 3_645 12_646 ?
F3 K1 F3 82.77(4) 9_756 12_646 ?
F2 K1 F3 110.77(6) 1_556 4_665 ?
F2 K1 F3 69.23(6) . 4_665 ?
F1 K1 F3 125.32(11) 9_656 4_665 ?
F1 K1 F3 54.68(11) 1_655 4_665 ?
F1 K1 F3 137.29(11) 11_656 4_665 ?
F1 K1 F3 42.71(11) 3_655 4_665 ?
F3 K1 F3 41.55(13) 11_666 4_665 ?
F3 K1 F3 138.45(13) 3_645 4_665 ?
F3 K1 F3 97.23(4) 9_756 4_665 ?
F3 K1 F3 180.00(4) 12_646 4_665 ?
F2 K1 F3 69.23(6) 1_556 10_556 ?
F2 K1 F3 110.77(6) . 10_556 ?
F1 K1 F3 42.71(11) 9_656 10_556 ?
F1 K1 F3 137.29(11) 1_655 10_556 ?
F1 K1 F3 125.32(11) 11_656 10_556 ?
F1 K1 F3 54.68(11) 3_655 10_556 ?
F3 K1 F3 82.77(4) 11_666 10_556 ?
F3 K1 F3 97.23(4) 3_645 10_556 ?
F3 K1 F3 138.45(13) 9_756 10_556 ?
F3 K1 F3 82.77(4) 12_646 10_556 ?
F3 K1 F3 97.23(4) 4_665 10_556 ?
F3 K2 F3 73.02(19) 4_665 11_665 ?
F3 K2 F2 80.94(4) 4_665 . ?
F3 K2 F2 80.94(4) 11_665 . ?
F3 K2 F2 80.94(4) 4_665 5_755 ?
F3 K2 F2 80.94(4) 11_665 5_755 ?
F2 K2 F2 157.41(8) . 5_755 ?
F3 K2 F1 64.74(16) 4_665 1_655 ?
F3 K2 F1 137.77(17) 11_665 1_655 ?
F2 K2 F1 92.19(2) . 1_655 ?
F2 K2 F1 92.19(2) 5_755 1_655 ?
F3 K2 F1 137.77(17) 4_665 1_654 ?
F3 K2 F1 64.74(15) 11_665 1_654 ?
F2 K2 F1 92.19(2) . 1_654 ?
F2 K2 F1 92.19(2) 5_755 1_654 ?
F1 K2 F1 157.5(3) 1_655 1_654 ?
F3 K2 F3 156.71(7) 4_665 9_755 ?
F3 K2 F3 106.33(14) 11_665 9_755 ?
F2 K2 F3 76.03(7) . 9_755 ?
F2 K2 F3 122.26(8) 5_755 9_755 ?
F1 K2 F3 112.31(15) 1_655 9_755 ?
F1 K2 F3 47.86(13) 1_654 9_755 ?
F3 K2 F3 106.33(14) 4_665 1_655 ?
F3 K2 F3 156.71(7) 11_665 1_655 ?
F2 K2 F3 122.26(8) . 1_655 ?
F2 K2 F3 76.03(7) 5_755 1_655 ?
F1 K2 F3 47.86(13) 1_655 1_655 ?
F1 K2 F3 112.31(15) 1_654 1_655 ?
F3 K2 F3 83.47(13) 9_755 1_655 ?
F3 K2 F3 156.71(7) 4_665 10_655 ?
F3 K2 F3 106.33(14) 11_665 10_655 ?
F2 K2 F3 122.26(8) . 10_655 ?
F2 K2 F3 76.03(7) 5_755 10_655 ?
F1 K2 F3 112.31(15) 1_655 10_655 ?
F1 K2 F3 47.86(13) 1_654 10_655 ?
F3 K2 F3 46.56(14) 9_755 10_655 ?
F3 K2 F3 64.77(15) 1_655 10_655 ?
F3 K2 F3 106.33(14) 4_665 2_755 ?
F3 K2 F3 156.71(7) 11_665 2_755 ?
F2 K2 F3 76.03(7) . 2_755 ?
F2 K2 F3 122.26(8) 5_755 2_755 ?
F1 K2 F3 47.86(13) 1_655 2_755 ?
F1 K2 F3 112.31(15) 1_654 2_755 ?
F3 K2 F3 64.77(15) 9_755 2_755 ?
F3 K2 F3 46.56(14) 1_655 2_755 ?
F3 K2 F3 83.47(13) 10_655 2_755 ?
F3 K2 Si1 164.84(10) 4_665 1_654 ?
F3 K2 Si1 91.82(11) 11_665 1_654 ?
F2 K2 Si1 96.98(2) . 1_654 ?
F2 K2 Si1 96.98(2) 5_755 1_654 ?
F1 K2 Si1 130.41(15) 1_655 1_654 ?
F1 K2 Si1 27.08(13) 1_654 1_654 ?
F3 K2 Si1 27.99(7) 9_755 1_654 ?
F3 K2 Si1 87.56(10) 1_655 1_654 ?
F3 K2 Si1 27.99(7) 10_655 1_654 ?
F3 K2 Si1 87.56(10) 2_755 1_654 ?
F3 K2 Si1 91.82(11) 4_665 1_655 ?
F3 K2 Si1 164.84(10) 11_665 1_655 ?
F2 K2 Si1 96.98(2) . 1_655 ?
F2 K2 Si1 96.98(2) 5_755 1_655 ?
F1 K2 Si1 27.08(13) 1_655 1_655 ?
F1 K2 Si1 130.41(15) 1_654 1_655 ?
F3 K2 Si1 87.56(10) 9_755 1_655 ?
F3 K2 Si1 27.99(7) 1_655 1_655 ?
F3 K2 Si1 87.56(10) 10_655 1_655 ?
F3 K2 Si1 27.99(7) 2_755 1_655 ?
Si1 K2 Si1 103.34(9) 1_654 1_655 ?
F1 Si1 F1 180.0 9_656 . ?
F1 Si1 F3 90.0 9_656 . ?
F1 Si1 F3 90.0 . . ?
F1 Si1 F3 90.0 9_656 10_556 ?
F1 Si1 F3 90.0 . 10_556 ?
F3 Si1 F3 91.9(3) . 10_556 ?
F1 Si1 F3 90.0 9_656 2_655 ?
F1 Si1 F3 90.0 . 2_655 ?
F3 Si1 F3 88.1(3) . 2_655 ?
F3 Si1 F3 180.0 10_556 2_655 ?
F1 Si1 F3 90.0 9_656 9_656 ?
F1 Si1 F3 90.0 . 9_656 ?
F3 Si1 F3 180.0(4) . 9_656 ?
F3 Si1 F3 88.1(3) 10_556 9_656 ?
F3 Si1 F3 91.9(3) 2_655 9_656 ?
F1 Si1 K2 51.67(4) 9_656 9_756 ?
F1 Si1 K2 128.33(4) . 9_756 ?
F3 Si1 K2 124.31(10) . 9_756 ?
F3 Si1 K2 55.69(10) 10_556 9_756 ?
F3 Si1 K2 124.31(10) 2_655 9_756 ?
F3 Si1 K2 55.69(10) 9_656 9_756 ?
F1 Si1 K2 51.67(4) 9_656 9_755 ?
F1 Si1 K2 128.33(4) . 9_755 ?
F3 Si1 K2 55.69(10) . 9_755 ?
F3 Si1 K2 124.31(10) 10_556 9_755 ?
F3 Si1 K2 55.69(10) 2_655 9_755 ?
F3 Si1 K2 124.31(10) 9_656 9_755 ?
K2 Si1 K2 103.34(9) 9_756 9_755 ?
F1 Si1 K2 128.33(4) 9_656 1_455 ?
F1 Si1 K2 51.67(4) . 1_455 ?
F3 Si1 K2 55.69(10) . 1_455 ?
F3 Si1 K2 124.31(10) 10_556 1_455 ?
F3 Si1 K2 55.69(10) 2_655 1_455 ?
F3 Si1 K2 124.31(10) 9_656 1_455 ?
K2 Si1 K2 180.0 9_756 1_455 ?
K2 Si1 K2 76.66(9) 9_755 1_455 ?
F1 Si1 K2 128.33(4) 9_656 1_456 ?
F1 Si1 K2 51.67(4) . 1_456 ?
F3 Si1 K2 124.31(10) . 1_456 ?
F3 Si1 K2 55.69(10) 10_556 1_456 ?
F3 Si1 K2 124.31(10) 2_655 1_456 ?
F3 Si1 K2 55.69(10) 9_656 1_456 ?
K2 Si1 K2 76.66(9) 9_756 1_456 ?
K2 Si1 K2 180.00(4) 9_755 1_456 ?
K2 Si1 K2 103.34(9) 1_455 1_456 ?
F1 Si1 K1 135.0 9_656 5_656 ?
F1 Si1 K1 45.0 . 5_656 ?
F3 Si1 K1 60.54(8) . 5_656 ?
F3 Si1 K1 60.54(8) 10_556 5_656 ?
F3 Si1 K1 119.46(8) 2_655 5_656 ?
F3 Si1 K1 119.46(8) 9_656 5_656 ?
K2 Si1 K1 116.01(3) 9_756 5_656 ?
K2 Si1 K1 116.01(3) 9_755 5_656 ?
K2 Si1 K1 63.99(3) 1_455 5_656 ?
K2 Si1 K1 63.99(3) 1_456 5_656 ?
Si1 F1 K2 101.25(13) . 1_456 ?
Si1 F1 K2 101.25(13) . 1_455 ?
K2 F1 K2 157.5(3) 1_456 1_455 ?
Si1 F1 K1 111.86(11) . 1_455 ?
K2 F1 K1 85.83(7) 1_456 1_455 ?
K2 F1 K1 85.83(7) 1_455 1_455 ?
Si1 F1 K1 111.86(11) . 5_656 ?
K2 F1 K1 85.83(7) 1_456 5_656 ?
K2 F1 K1 85.83(7) 1_455 5_656 ?
K1 F1 K1 136.3(2) 1_455 5_656 ?
K1 F2 K1 180.0 1_554 . ?
K1 F2 K2 90.0 1_554 . ?
K1 F2 K2 90.0 . . ?
K1 F2 K2 90.0 1_554 9_755 ?
K1 F2 K2 90.0 . 9_755 ?
K2 F2 K2 180.0 . 9_755 ?
K1 F2 K2 90.0 1_554 11_665 ?
K1 F2 K2 90.0 . 11_665 ?
K2 F2 K2 90.000(1) . 11_665 ?
K2 F2 K2 90.0 9_755 11_665 ?
K1 F2 K2 90.0 1_554 3_645 ?
K1 F2 K2 90.0 . 3_645 ?
K2 F2 K2 90.0 . 3_645 ?
K2 F2 K2 90.0 9_755 3_645 ?
K2 F2 K2 180.00(8) 11_665 3_645 ?
Si1 F3 K2 170.6(2) . 3_645 ?
Si1 F3 K2 96.31(13) . 9_755 ?
K2 F3 K2 89.94(10) 3_645 9_755 ?
Si1 F3 K2 96.31(13) . 1_455 ?
K2 F3 K2 89.94(10) 3_645 1_455 ?
K2 F3 K2 96.53(13) 9_755 1_455 ?
Si1 F3 K1 94.00(11) . 5_656 ?
K2 F3 K1 80.55(8) 3_645 5_656 ?
K2 F3 K1 168.24(13) 9_755 5_656 ?
K2 F3 K1 76.70(4) 1_455 5_656 ?
Si1 F3 K1 94.00(11) . . ?
K2 F3 K1 80.55(8) 3_645 . ?
K2 F3 K1 76.70(4) 9_755 . ?
K2 F3 K1 168.24(13) 1_455 . ?
K1 F3 K1 108.22(11) 5_656 . ?

loop_
_geom_bond_atom_site_label_1
_geom_bond_atom_site_label_2
_geom_bond_distance
_geom_bond_site_symmetry_2
_geom_bond_publ_flag
K1 F2 2.780(3) 1_556 ?
K1 F2 2.780(3) . ?
K1 F1 2.959(3) 9_656 ?
K1 F1 2.959(3) 1_655 ?
K1 F1 2.959(3) 11_656 ?
K1 F1 2.959(3) 3_655 ?
K1 F3 3.390(3) 11_666 ?
K1 F3 3.390(3) 3_645 ?
K1 F3 3.390(3) 9_756 ?
K1 F3 3.390(3) 12_646 ?
K1 F3 3.390(3) 4_665 ?
K1 F3 3.390(3) 10_556 ?
K2 F3 2.651(4) 4_665 ?
K2 F3 2.651(4) 11_665 ?
K2 F2 2.8008(16) . ?
K2 F2 2.8008(16) 5_755 ?
K2 F1 2.835(3) 1_655 ?
K2 F1 2.835(3) 1_654 ?
K2 F3 2.945(3) 9_755 ?
K2 F3 2.945(3) 1_655 ?
K2 F3 2.945(3) 10_655 ?
K2 F3 2.945(3) 2_755 ?
K2 Si1 3.544(3) 1_654 ?
K2 Si1 3.544(3) 1_655 ?
Si1 F1 1.645(6) 9_656 ?
Si1 F1 1.645(6) . ?
Si1 F3 1.674(4) . ?
Si1 F3 1.674(4) 10_556 ?
Si1 F3 1.674(4) 2_655 ?
Si1 F3 1.674(4) 9_656 ?
